data_7226258
loop_
_publ_author_name
'Blanco, V\'ictor'
'Abella, Dolores'
'Rama, Tamara'
'Alvari\~no, Cristina'
'Garc\'ia, Marcos D.'
'Peinador, Carlos'
'Quintela, Jos\'e Mar\'ia'

_publ_section_title
;
 Guest-induced stereoselective self-assembly of quinoline-containing
 Pd(II) and Pt(II) metallacycles
;
_journal_name_full 'RSC Adv.'
_journal_paper_doi 10.1039/C6RA14909J
_journal_year 2016
_chemical_formula_sum 'C24 H16 Cl N3 O2'
_chemical_formula_weight 413.85
_space_group_crystal_system orthorhombic
_space_group_IT_number 29
_space_group_name_Hall 'P 2c -2ac'
_space_group_name_H-M_alt 'P c a 21'
_symmetry_space_group_name_Hall 'P 2c -2ac'
_symmetry_space_group_name_H-M 'P c a 21'
_atom_sites_solution_hydrogens geom
_audit_creation_method SHELXL-2014/7
_audit_update_record
;
2016-07-27 deposited with the CCDC.
2016-08-16 downloaded from the CCDC.
;
_cell_angle_alpha 90
_cell_angle_beta 90
_cell_angle_gamma 90
_cell_formula_units_Z 4
_cell_length_a 14.075(2)
_cell_length_b 7.9884(11)
_cell_length_c 17.570(2)
_cell_measurement_reflns_used 2234
_cell_measurement_temperature 293(2)
_cell_measurement_theta_max 40.186
_cell_measurement_theta_min 4.637
_cell_volume 1975.5(5)
_computing_cell_refinement 'Bruker SMART V5.624'
_computing_data_collection 'Bruker SMART V5.624'
_computing_data_reduction 'SAINT V6.28A (Bruker)'
_computing_molecular_graphics 'ORTEP3, Chimera 1.10.2'
_computing_publication_material 'ORTEP3, Chimera 1.10.2'
_computing_structure_refinement 'SHELXL-2014/7 (Sheldrick, 2014)'
_computing_structure_solution 'SHELXT-2014 (Sheldrick, 2014)'
_diffrn_ambient_temperature 293(2)
_diffrn_measured_fraction_theta_full 1.000
_diffrn_measured_fraction_theta_max 0.998
_diffrn_measurement_device_type 'Bruker Smart 1k'
_diffrn_radiation_type MoK\a
_diffrn_radiation_wavelength 0.71073
_diffrn_reflns_av_R_equivalents 0.1501
_diffrn_reflns_av_unetI/netI 0.1278
_diffrn_reflns_Laue_measured_fraction_full 1.000
_diffrn_reflns_Laue_measured_fraction_max 0.998
_diffrn_reflns_limit_h_max 17
_diffrn_reflns_limit_h_min -17
_diffrn_reflns_limit_k_max 10
_diffrn_reflns_limit_k_min -10
_diffrn_reflns_limit_l_max 22
_diffrn_reflns_limit_l_min -22
_diffrn_reflns_number 22683
_diffrn_reflns_point_group_measured_fraction_full 1.000
_diffrn_reflns_point_group_measured_fraction_max 0.997
_diffrn_reflns_theta_full 25.242
_diffrn_reflns_theta_max 27.021
_diffrn_reflns_theta_min 2.318
_exptl_absorpt_coefficient_mu 0.220
_exptl_absorpt_correction_T_max 0.9869
_exptl_absorpt_correction_T_min 0.7821
_exptl_absorpt_correction_type multi-scan
_exptl_crystal_colour 'pale yellow'
_exptl_crystal_density_diffrn 1.391
_exptl_crystal_description 'irregular block'
_exptl_crystal_F_000 856
_exptl_crystal_size_max 0.331
_exptl_crystal_size_mid 0.214
_exptl_crystal_size_min 0.065
_refine_diff_density_max 0.304
_refine_diff_density_min -0.329
_refine_diff_density_rms 0.069
_refine_ls_abs_structure_details
;
 Flack x determined using 683 quotients [(I+)-(I-)]/[(I+)+(I-)]
 (Parsons, Flack and Wagner, Acta Cryst. B69 (2013) 249-259).
;
_refine_ls_abs_structure_Flack 0.05(8)
_refine_ls_extinction_method none
_refine_ls_goodness_of_fit_ref 0.975
_refine_ls_hydrogen_treatment constr
_refine_ls_matrix_type full
_refine_ls_number_parameters 271
_refine_ls_number_reflns 4314
_refine_ls_number_restraints 1
_refine_ls_restrained_S_all 0.975
_refine_ls_R_factor_all 0.1968
_refine_ls_R_factor_gt 0.0676
_refine_ls_shift/su_max 0.000
_refine_ls_shift/su_mean 0.000
_refine_ls_structure_factor_coef Fsqd
_refine_ls_weighting_details 'w=1/[\s^2^(Fo^2^)+(0.1037P)^2^] where P=(Fo^2^+2Fc^2^)/3'
_refine_ls_weighting_scheme calc
_refine_ls_wR_factor_gt 0.1519
_refine_ls_wR_factor_ref 0.2065
_reflns_Friedel_coverage 0.930
_reflns_Friedel_fraction_full 1.000
_reflns_Friedel_fraction_max 0.995
_reflns_number_gt 1927
_reflns_number_total 4314
_reflns_threshold_expression 'I > 2\s(I)'
_cod_data_source_file c6ra14909j2.cif
_cod_data_source_block shelx
_cod_original_cell_volume 1975.6(5)
_cod_database_code 7226258
_shelx_shelxl_version_number 2014/7
_shelx_space_group_comment
;
The symmetry employed for this shelxl refinement is uniquely defined
by the following loop, which should always be used as a source of
symmetry information in preference to the above space-group names.
They are only intended as comments.
;
_shelx_estimated_absorpt_t_min 0.931
_shelx_estimated_absorpt_t_max 0.986

loop_
_space_group_symop_operation_xyz
'x, y, z'
'-x, -y, z+1/2'
'x+1/2, -y, z'
'-x+1/2, y, z+1/2'

loop_
_atom_site_label
_atom_site_type_symbol
_atom_site_fract_x
_atom_site_fract_y
_atom_site_fract_z
_atom_site_U_iso_or_equiv
_atom_site_adp_type
_atom_site_occupancy
_atom_site_site_symmetry_order
_atom_site_calc_flag
_atom_site_refinement_flags_posn
_atom_site_refinement_flags_adp
C1 C -0.1567(6) 0.4881(11) 0.4976(6) 0.051(2) Uani 1 1 d . .
H1 H -0.1836 0.4469 0.4530 0.062 Uiso 1 1 calc R U
C2 C -0.0717(5) 0.5770(9) 0.4918(5) 0.039(2) Uani 1 1 d . .
C3 C -0.0318(5) 0.6325(9) 0.5606(5) 0.0393(19) Uani 1 1 d . .
C4 C -0.0770(5) 0.6014(10) 0.6298(5) 0.041(2) Uani 1 1 d . .
C5 C -0.1632(6) 0.5128(10) 0.6269(6) 0.053(2) Uani 1 1 d . .
H5 H -0.1949 0.4908 0.6722 0.064 Uiso 1 1 calc R U
C6 C -0.0238(6) 0.6114(12) 0.4216(5) 0.047(2) Uani 1 1 d . .
H6 H -0.0503 0.5728 0.3764 0.056 Uiso 1 1 calc R U
C7 C 0.0598(6) 0.6995(10) 0.4188(5) 0.042(2) Uani 1 1 d . .
H7 H 0.0901 0.7199 0.3727 0.051 Uiso 1 1 calc R U
C8 C 0.0988(5) 0.7591(10) 0.4889(5) 0.0372(19) Uani 1 1 d . .
C9 C 0.0559(5) 0.7244(9) 0.5579(5) 0.0347(18) Uani 1 1 d . .
C10 C 0.0939(5) 0.7848(10) 0.6279(5) 0.041(2) Uani 1 1 d . .
C11 C 0.0475(6) 0.7484(12) 0.6981(5) 0.047(2) Uani 1 1 d . .
H11 H 0.0743 0.7836 0.7437 0.057 Uiso 1 1 calc R U
C12 C -0.0364(6) 0.6617(12) 0.6985(5) 0.051(2) Uani 1 1 d . .
H12 H -0.0673 0.6420 0.7444 0.061 Uiso 1 1 calc R U
C13 C 0.1814(5) 0.8599(10) 0.4900(5) 0.041(2) Uani 1 1 d . .
H13 H 0.2123 0.8865 0.4448 0.050 Uiso 1 1 calc R U
C14 C 0.1766(5) 0.8800(10) 0.6236(5) 0.041(2) Uani 1 1 d . .
H14 H 0.2052 0.9180 0.6680 0.049 Uiso 1 1 calc R U
C15 C 0.2990(5) 1.0355(10) 0.5537(6) 0.046(2) Uani 1 1 d . .
H15A H 0.2844 1.1270 0.5193 0.055 Uiso 1 1 calc R U
H15B H 0.3096 1.0825 0.6039 0.055 Uiso 1 1 calc R U
C16 C 0.3882(5) 0.9490(11) 0.5273(5) 0.041(2) Uani 1 1 d . .
C17 C 0.4084(6) 0.9492(12) 0.4524(5) 0.052(2) Uani 1 1 d . .
H17 H 0.3680 1.0037 0.4186 0.062 Uiso 1 1 calc R U
C18 C 0.4917(6) 0.8662(13) 0.4242(6) 0.054(2) Uani 1 1 d . .
H18 H 0.5037 0.8669 0.3722 0.065 Uiso 1 1 calc R U
C19 C 0.4525(6) 0.8692(10) 0.5782(5) 0.041(2) Uani 1 1 d . .
C20 C 0.4420(6) 0.8702(12) 0.6582(5) 0.051(2) Uani 1 1 d . .
H20 H 0.3896 0.9210 0.6808 0.061 Uiso 1 1 calc R U
C21 C 0.5097(7) 0.7958(13) 0.7014(6) 0.066(3) Uani 1 1 d . .
H21 H 0.5030 0.7984 0.7541 0.079 Uiso 1 1 calc R U
C22 C 0.5891(7) 0.7155(13) 0.6708(7) 0.068(3) Uani 1 1 d . .
H22 H 0.6340 0.6653 0.7022 0.082 Uiso 1 1 calc R U
C23 C 0.5993(6) 0.7127(11) 0.5930(6) 0.049(2) Uani 1 1 d . .
H23 H 0.6511 0.6576 0.5718 0.059 Uiso 1 1 calc R U
C24 C 0.5337(5) 0.7906(10) 0.5453(5) 0.040(2) Uani 1 1 d . .
N1 N -0.2013(5) 0.4589(9) 0.5621(5) 0.0540(19) Uani 1 1 d . .
N2 N 0.2151(4) 0.9170(7) 0.5568(4) 0.0376(15) Uani 1 1 d . .
N3 N 0.5520(5) 0.7885(9) 0.4700(4) 0.0488(19) Uani 1 1 d . .
Cl1 Cl 0.73018(17) 1.0267(3) 0.30098(17) 0.0738(8) Uani 1 1 d . .
O1 O 0.6996(7) 0.6767(11) 0.3722(5) 0.122(4) Uani 1 1 d . .
O2 O 0.7868(6) 0.4186(10) 0.2994(6) 0.114(3) Uani 1 1 d . .

loop_
_atom_site_aniso_label
_atom_site_aniso_U_11
_atom_site_aniso_U_22
_atom_site_aniso_U_33
_atom_site_aniso_U_23
_atom_site_aniso_U_13
_atom_site_aniso_U_12
C1 0.037(5) 0.046(5) 0.071(7) -0.001(5) -0.012(5) -0.001(4)
C2 0.028(4) 0.036(5) 0.053(6) 0.000(4) -0.010(4) 0.003(4)
C3 0.027(4) 0.034(5) 0.057(5) -0.003(5) 0.000(5) 0.006(3)
C4 0.030(4) 0.039(5) 0.054(6) 0.003(4) 0.003(4) 0.007(4)
C5 0.037(5) 0.054(6) 0.070(6) 0.008(6) 0.015(5) 0.001(4)
C6 0.035(5) 0.055(6) 0.050(5) -0.009(5) -0.009(4) 0.000(4)
C7 0.037(5) 0.051(6) 0.040(5) -0.003(4) 0.000(4) 0.003(4)
C8 0.022(4) 0.039(4) 0.050(5) -0.001(4) -0.003(4) 0.006(3)
C9 0.022(4) 0.033(4) 0.049(5) 0.007(4) -0.009(4) 0.006(3)
C10 0.033(4) 0.044(5) 0.047(5) -0.004(5) -0.006(4) 0.004(4)
C11 0.046(5) 0.056(5) 0.040(5) 0.001(4) -0.001(4) 0.011(5)
C12 0.033(5) 0.066(6) 0.053(6) -0.008(5) 0.010(4) 0.005(5)
C13 0.023(4) 0.047(5) 0.053(5) 0.003(5) 0.002(4) 0.009(4)
C14 0.027(4) 0.054(5) 0.043(5) 0.003(5) -0.007(4) -0.002(4)
C15 0.021(4) 0.044(5) 0.072(6) 0.000(5) -0.006(4) -0.001(4)
C16 0.026(4) 0.045(5) 0.051(6) 0.002(4) -0.003(4) -0.007(4)
C17 0.039(5) 0.055(6) 0.061(7) 0.008(5) -0.014(4) -0.003(5)
C18 0.047(6) 0.067(7) 0.049(5) -0.006(6) 0.005(5) -0.014(5)
C19 0.027(4) 0.042(5) 0.055(6) -0.003(4) -0.008(4) -0.003(4)
C20 0.036(5) 0.061(6) 0.057(6) 0.008(5) -0.007(4) -0.003(4)
C21 0.057(7) 0.072(7) 0.069(7) 0.010(6) -0.011(5) -0.021(6)
C22 0.034(6) 0.060(7) 0.111(10) 0.021(6) -0.009(6) 0.003(5)
C23 0.028(5) 0.043(6) 0.078(7) 0.004(5) -0.003(4) -0.006(4)
C24 0.020(4) 0.044(5) 0.056(6) -0.003(5) 0.006(4) -0.003(4)
N1 0.030(4) 0.057(5) 0.075(6) 0.012(5) 0.001(5) -0.002(3)
N2 0.024(3) 0.043(4) 0.046(4) -0.007(4) -0.006(4) 0.002(3)
N3 0.027(4) 0.055(5) 0.064(5) -0.007(4) -0.001(4) -0.007(3)
Cl1 0.0677(16) 0.100(2) 0.0540(13) 0.0092(17) 0.0054(15) 0.0041(15)
O1 0.120(7) 0.099(6) 0.146(8) 0.037(6) 0.077(6) 0.052(6)
O2 0.105(6) 0.124(7) 0.114(6) -0.029(7) 0.045(6) -0.001(5)

loop_
_atom_type_symbol
_atom_type_description
_atom_type_scat_dispersion_real
_atom_type_scat_dispersion_imag
_atom_type_scat_source
C C 0.0033 0.0016 'International Tables Vol C Tables 4.2.6.8 and 6.1.1.4'
H H 0.0000 0.0000 'International Tables Vol C Tables 4.2.6.8 and 6.1.1.4'
N N 0.0061 0.0033 'International Tables Vol C Tables 4.2.6.8 and 6.1.1.4'
Cl Cl 0.1484 0.1585 'International Tables Vol C Tables 4.2.6.8 and 6.1.1.4'
O O 0.0106 0.0060 'International Tables Vol C Tables 4.2.6.8 and 6.1.1.4'

loop_
_geom_angle_atom_site_label_1
_geom_angle_atom_site_label_2
_geom_angle_atom_site_label_3
_geom_angle
N1 C1 C2 124.2(9)
N1 C1 H1 117.9
C2 C1 H1 117.9
C1 C2 C3 116.2(8)
C1 C2 C6 124.3(8)
C3 C2 C6 119.5(7)
C4 C3 C2 120.8(7)
C4 C3 C9 120.7(8)
C2 C3 C9 118.5(8)
C3 C4 C5 116.8(9)
C3 C4 C12 119.9(7)
C5 C4 C12 123.3(9)
N1 C5 C4 122.8(9)
N1 C5 H5 118.6
C4 C5 H5 118.6
C7 C6 C2 122.2(8)
C7 C6 H6 118.9
C2 C6 H6 118.9
C6 C7 C8 118.0(8)
C6 C7 H7 121.0
C8 C7 H7 121.0
C9 C8 C13 117.5(7)
C9 C8 C7 121.4(7)
C13 C8 C7 121.1(8)
C8 C9 C10 121.7(7)
C8 C9 C3 120.4(7)
C10 C9 C3 117.8(7)
C14 C10 C9 116.8(8)
C14 C10 C11 122.8(8)
C9 C10 C11 120.3(7)
C12 C11 C10 120.2(8)
C12 C11 H11 119.9
C10 C11 H11 119.9
C11 C12 C4 121.0(8)
C11 C12 H12 119.5
C4 C12 H12 119.5
N2 C13 C8 119.6(8)
N2 C13 H13 120.2
C8 C13 H13 120.2
N2 C14 C10 120.8(8)
N2 C14 H14 119.6
C10 C14 H14 119.6
C16 C15 N2 112.0(6)
C16 C15 H15A 109.2
N2 C15 H15A 109.2
C16 C15 H15B 109.2
N2 C15 H15B 109.2
H15A C15 H15B 107.9
C17 C16 C19 118.7(8)
C17 C16 C15 118.5(8)
C19 C16 C15 122.8(7)
C16 C17 C18 120.6(9)
C16 C17 H17 119.7
C18 C17 H17 119.7
N3 C18 C17 122.1(9)
N3 C18 H18 119.0
C17 C18 H18 119.0
C20 C19 C16 123.8(8)
C20 C19 C24 119.3(8)
C16 C19 C24 116.9(7)
C21 C20 C19 118.8(10)
C21 C20 H20 120.6
C19 C20 H20 120.6
C20 C21 C22 123.2(11)
C20 C21 H21 118.4
C22 C21 H21 118.4
C23 C22 C21 118.4(10)
C23 C22 H22 120.8
C21 C22 H22 120.8
C22 C23 C24 121.5(9)
C22 C23 H23 119.3
C24 C23 H23 119.3
N3 C24 C23 117.2(8)
N3 C24 C19 123.9(7)
C23 C24 C19 118.9(8)
C1 N1 C5 119.2(7)
C14 N2 C13 123.5(6)
C14 N2 C15 119.4(7)
C13 N2 C15 117.0(7)
C18 N3 C24 117.9(7)

loop_
_geom_bond_atom_site_label_1
_geom_bond_atom_site_label_2
_geom_bond_distance
C1 N1 1.316(12)
C1 C2 1.394(11)
C1 H1 0.9300
C2 C3 1.405(11)
C2 C6 1.433(12)
C3 C4 1.394(12)
C3 C9 1.438(10)
C4 C5 1.406(12)
C4 C12 1.418(12)
C5 N1 1.330(12)
C5 H5 0.9300
C6 C7 1.372(12)
C6 H6 0.9300
C7 C8 1.431(11)
C7 H7 0.9300
C8 C9 1.383(11)
C8 C13 1.414(11)
C9 C10 1.425(11)
C10 C14 1.392(10)
C10 C11 1.426(12)
C11 C12 1.369(12)
C11 H11 0.9300
C12 H12 0.9300
C13 N2 1.346(11)
C13 H13 0.9300
C14 N2 1.325(11)
C14 H14 0.9300
C15 C16 1.507(11)
C15 N2 1.515(9)
C15 H15A 0.9700
C15 H15B 0.9700
C16 C17 1.347(11)
C16 C19 1.423(10)
C17 C18 1.435(13)
C17 H17 0.9300
C18 N3 1.325(11)
C18 H18 0.9300
C19 C20 1.414(11)
C19 C24 1.426(11)
C20 C21 1.356(13)
C20 H20 0.9300
C21 C22 1.397(14)
C21 H21 0.9300
C22 C23 1.374(12)
C22 H22 0.9300
C23 C24 1.395(12)
C23 H23 0.9300
C24 N3 1.347(10)

loop_
_geom_torsion_atom_site_label_1
_geom_torsion_atom_site_label_2
_geom_torsion_atom_site_label_3
_geom_torsion_atom_site_label_4
_geom_torsion
N1 C1 C2 C3 2.0(12)
N1 C1 C2 C6 -178.9(9)
C1 C2 C3 C4 -1.2(10)
C6 C2 C3 C4 179.7(8)
C1 C2 C3 C9 179.9(7)
C6 C2 C3 C9 0.7(10)
C2 C3 C4 C5 0.1(11)
C9 C3 C4 C5 179.1(7)
C2 C3 C4 C12 -178.7(8)
C9 C3 C4 C12 0.3(11)
C3 C4 C5 N1 0.3(12)
C12 C4 C5 N1 179.0(8)
C1 C2 C6 C7 -180.0(8)
C3 C2 C6 C7 -0.9(13)
C2 C6 C7 C8 -0.5(13)
C6 C7 C8 C9 2.3(12)
C6 C7 C8 C13 -175.9(7)
C13 C8 C9 C10 -1.1(10)
C7 C8 C9 C10 -179.3(8)
C13 C8 C9 C3 175.7(7)
C7 C8 C9 C3 -2.5(10)
C4 C3 C9 C8 -178.0(7)
C2 C3 C9 C8 1.0(10)
C4 C3 C9 C10 -1.1(11)
C2 C3 C9 C10 177.9(7)
C8 C9 C10 C14 -0.3(10)
C3 C9 C10 C14 -177.1(7)
C8 C9 C10 C11 179.3(8)
C3 C9 C10 C11 2.4(10)
C14 C10 C11 C12 176.5(8)
C9 C10 C11 C12 -3.1(12)
C10 C11 C12 C4 2.2(14)
C3 C4 C12 C11 -0.9(12)
C5 C4 C12 C11 -179.6(8)
C9 C8 C13 N2 0.3(10)
C7 C8 C13 N2 178.5(7)
C9 C10 C14 N2 2.6(11)
C11 C10 C14 N2 -177.0(8)
N2 C15 C16 C17 91.6(10)
N2 C15 C16 C19 -89.3(10)
C19 C16 C17 C18 1.9(13)
C15 C16 C17 C18 -179.0(7)
C16 C17 C18 N3 -0.8(14)
C17 C16 C19 C20 175.8(9)
C15 C16 C19 C20 -3.3(13)
C17 C16 C19 C24 -1.5(12)
C15 C16 C19 C24 179.4(7)
C16 C19 C20 C21 -177.3(8)
C24 C19 C20 C21 -0.1(14)
C19 C20 C21 C22 -1.0(15)
C20 C21 C22 C23 0.4(15)
C21 C22 C23 C24 1.4(15)
C22 C23 C24 N3 176.7(9)
C22 C23 C24 C19 -2.4(13)
C20 C19 C24 N3 -177.3(9)
C16 C19 C24 N3 0.1(12)
C20 C19 C24 C23 1.7(12)
C16 C19 C24 C23 179.2(8)
C2 C1 N1 C5 -1.7(13)
C4 C5 N1 C1 0.5(12)
C10 C14 N2 C13 -3.7(11)
C10 C14 N2 C15 173.7(6)
C8 C13 N2 C14 2.2(10)
C8 C13 N2 C15 -175.2(6)
C16 C15 N2 C14 113.9(8)
C16 C15 N2 C13 -68.6(9)
C17 C18 N3 C24 -0.6(13)
C23 C24 N3 C18 -178.1(7)
C19 C24 N3 C18 1.0(12)
